data_4029196
loop_
_publ_author_name
'Sorto, Nohemy A.'
'Di Maso, Michael J.'
'Mu\~noz, Manuel A'
'Dougherty, Ryan J.'
'Fettinger, James C.'
'Shaw, Jared T.'

_publ_section_title
;
 Diastereoselective Synthesis of \g- and \d-Lactams from Imines and
 Sulfone-Substituted Anhydrides.
;
_journal_issue 6
_journal_name_full 'The Journal of organic chemistry'
_journal_page_first 2601
_journal_page_last 2610
_journal_paper_doi 10.1021/jo500050n
_journal_volume 79
_journal_year 2014
_chemical_formula_moiety 'C18 H19 N O3 S'
_chemical_formula_sum 'C18 H19 N O3 S'
_chemical_formula_weight 329.40
_chemical_name_systematic
;
 ?
;
_space_group_crystal_system monoclinic
_space_group_IT_number 14
_space_group_name_Hall '-P 2yn'
_space_group_name_H-M_alt 'P 1 21/n 1'
_symmetry_space_group_name_Hall '-P 2yn'
_symmetry_space_group_name_H-M 'P 1 21/n 1'
_atom_sites_solution_hydrogens geom
_atom_sites_solution_primary direct
_audit_creation_date 2013-03-25
_audit_creation_method
;
  Olex2 1.2
  (compiled 2013.03.22 svn.r2654, GUI svn.r4446)
;
_cell_angle_alpha 90
_cell_angle_beta 106.7160(10)
_cell_angle_gamma 90
_cell_formula_units_Z 4
_cell_length_a 7.2254(4)
_cell_length_b 20.6292(12)
_cell_length_c 11.4979(7)
_cell_measurement_reflns_used 9470
_cell_measurement_temperature 90(2)
_cell_measurement_theta_max 27.49
_cell_measurement_theta_min 2.99
_cell_volume 1641.39(17)
_computing_cell_refinement 'SAINT v6.45A (Bruker, 2003)'
_computing_data_collection 'SMART v5.054 (Bruker, 2001)'
_computing_data_reduction 'SAINT v6.45A (Bruker, 2003)'
_computing_molecular_graphics
;
O. V. Dolomanov, L. J. Bourhis, R. J. Gildea, J. A. K. Howard and H. Puschmann,
OLEX2: a complete structure solution, refinement and analysis program.
J. Appl. Cryst. (2009). 42, 339-341.
;
_computing_publication_material
;
O. V. Dolomanov, L. J. Bourhis, R. J. Gildea, J. A. K. Howard and H. Puschmann,
OLEX2: a complete structure solution, refinement and analysis program.
J. Appl. Cryst. (2009). 42, 339-341.
;
_computing_structure_refinement
;
XL, G.M. Sheldrick, Acta Cryst.
(2008). A64, 112-122
;
_computing_structure_solution
;
XS, G.M. Sheldrick, Acta Cryst.
(2008). A64, 112-122
;
_diffrn_ambient_temperature 90
_diffrn_measured_fraction_theta_full 0.996
_diffrn_measured_fraction_theta_max 0.988
_diffrn_measurement_device_type 'Bruker APEX-II CCD'
_diffrn_measurement_method '\f and \w scans'
_diffrn_radiation_monochromator graphite
_diffrn_radiation_type MoK\a
_diffrn_radiation_wavelength 0.71073
_diffrn_reflns_av_R_equivalents 0.0711
_diffrn_reflns_av_unetI/netI 0.0406
_diffrn_reflns_Laue_measured_fraction_full 0.996
_diffrn_reflns_Laue_measured_fraction_max 0.988
_diffrn_reflns_limit_h_max 9
_diffrn_reflns_limit_h_min -9
_diffrn_reflns_limit_k_max 26
_diffrn_reflns_limit_k_min -26
_diffrn_reflns_limit_l_max 14
_diffrn_reflns_limit_l_min -14
_diffrn_reflns_number 17914
_diffrn_reflns_point_group_measured_fraction_full 0.996
_diffrn_reflns_point_group_measured_fraction_max 0.988
_diffrn_reflns_theta_full 25.242
_diffrn_reflns_theta_max 27.525
_diffrn_reflns_theta_min 2.992
_diffrn_source_current 25.0
_diffrn_source_power 1.25
_diffrn_source_target Mo
_diffrn_source_voltage 50.0
_diffrn_standards_number 0
_exptl_absorpt_coefficient_mu 0.212
_exptl_absorpt_correction_type none
_exptl_crystal_colour 'clear ? colourless'
_exptl_crystal_colour_lustre clear
_exptl_crystal_colour_primary colourless
_exptl_crystal_density_diffrn 1.333
_exptl_crystal_description block
_exptl_crystal_F_000 696
_exptl_crystal_size_max 0.416
_exptl_crystal_size_mid 0.196
_exptl_crystal_size_min 0.193
_refine_diff_density_max 0.392
_refine_diff_density_min -0.432
_refine_diff_density_rms 0.050
_refine_ls_extinction_method none
_refine_ls_goodness_of_fit_ref 1.032
_refine_ls_hydrogen_treatment constr
_refine_ls_matrix_type full
_refine_ls_number_parameters 209
_refine_ls_number_reflns 3737
_refine_ls_number_restraints 0
_refine_ls_restrained_S_all 1.032
_refine_ls_R_factor_all 0.0430
_refine_ls_R_factor_gt 0.0330
_refine_ls_shift/su_max 0.000
_refine_ls_shift/su_mean 0.000
_refine_ls_structure_factor_coef Fsqd
_refine_ls_weighting_details
;
 w=1/[\s^2^(Fo^2^)+(0.0460P)^2^+0.5249P]
 where P=(Fo^2^+2Fc^2^)/3
;
_refine_ls_weighting_scheme calc
_refine_ls_wR_factor_gt 0.0878
_refine_ls_wR_factor_ref 0.0948
_reflns_Friedel_coverage 0.000
_reflns_number_gt 3101
_reflns_number_total 3737
_reflns_threshold_expression 'I > 2\s(I)'
_cod_data_source_file jo500050n_si_004.cif
_cod_data_source_block md1m
_cod_depositor_comments
;
The following automatic conversions were performed:

'_diffrn_source_target' value 'MO' changed to 'Mo' according to
/usr/data/users/saulius/crontab/automatic-downloads/current/ACS/lib/dictionaries/cif_core.dic
dictionary named 'cif_core.dic' version 2.4.2 from 2011-04-26.

Automatic conversion script
Id: cif_fix_values 2281 2013-09-26 08:29:07Z andrius 
;
_cod_database_code 4029196
_olex2_refinement_description
;
1. Fixed Uiso
 At 1.2 times of:
  All C(H) groups, All C(H,H) groups
 At 1.5 times of:
  All C(H,H,H) groups
2.a Ternary CH refined with riding coordinates:
 C4(H4), C5(H5)
2.b Secondary CH2 refined with riding coordinates:
 C3(H3a,H3b), C2(H2a,H2b)
2.c Aromatic/amide H refined with riding coordinates:
 C18(H18), C17(H17), C14(H14), C8(H8), C15(H15), C16(H16), C11(H11), C9(H9),
 C12(H12), C10(H10)
2.d Idealised Me refined as rotating group:
 C6(H6a,H6b,H6c)
;
_shelx_estimated_absorpt_t_max 0.960
_shelx_estimated_absorpt_t_min 0.917
_shelx_space_group_comment
;
The symmetry employed for this shelxl refinement is uniquely defined
by the following loop, which should always be used as a source of
symmetry information in preference to the above space-group names.
They are only intended as comments.
;
_shelxl_version_number 2012-9

loop_
_space_group_symop_operation_xyz
'x, y, z'
'-x+1/2, y+1/2, -z+1/2'
'-x, -y, -z'
'x-1/2, -y-1/2, z-1/2'

loop_
_atom_site_label
_atom_site_type_symbol
_atom_site_fract_x
_atom_site_fract_y
_atom_site_fract_z
_atom_site_U_iso_or_equiv
_atom_site_adp_type
_atom_site_occupancy
_atom_site_site_symmetry_order
_atom_site_calc_flag
_atom_site_refinement_flags_posn
_atom_site_refinement_flags_adp
S1 S 0.33914(5) 0.20286(2) 0.41881(3) 0.01496(10) Uani 1 1 d . .
O2 O 0.13224(13) 0.21140(5) 0.37491(9) 0.0180(2) Uani 1 1 d . .
O1 O -0.16872(14) 0.07707(5) 0.47825(10) 0.0248(2) Uani 1 1 d . .
O3 O 0.45046(14) 0.25307(5) 0.49557(9) 0.0218(2) Uani 1 1 d . .
C13 C 0.4281(2) 0.19335(6) 0.29187(12) 0.0162(3) Uani 1 1 d . .
N1 N 0.11925(16) 0.11468(6) 0.59147(10) 0.0185(3) Uani 1 1 d . .
C18 C 0.6265(2) 0.19669(7) 0.30739(13) 0.0187(3) Uani 1 1 d . .
H18 H 0.7149 0.2013 0.3860 0.022 Uiso 1 1 calc R U
C3 C 0.3113(2) 0.06810(7) 0.42653(13) 0.0186(3) Uani 1 1 d . .
H3A H 0.3544 0.0676 0.3522 0.022 Uiso 1 1 calc R U
H3B H 0.3624 0.0287 0.4740 0.022 Uiso 1 1 calc R U
C17 C 0.6917(2) 0.19314(7) 0.20527(13) 0.0211(3) Uani 1 1 d . .
H17 H 0.8263 0.1953 0.2139 0.025 Uiso 1 1 calc R U
C1 C 0.0043(2) 0.08650(6) 0.48988(13) 0.0184(3) Uani 1 1 d . .
C14 C 0.2966(2) 0.18589(7) 0.17796(13) 0.0192(3) Uani 1 1 d . .
H14 H 0.1621 0.1831 0.1693 0.023 Uiso 1 1 calc R U
C4 C 0.39371(19) 0.12778(6) 0.50160(12) 0.0158(3) Uani 1 1 d . .
H4 H 0.5375 0.1230 0.5292 0.019 Uiso 1 1 calc R U
C5 C 0.32355(19) 0.13285(7) 0.61609(12) 0.0163(3) Uani 1 1 d . .
H5 H 0.3356 0.1793 0.6422 0.020 Uiso 1 1 calc R U
C8 C 0.4124(2) 0.02912(7) 0.74093(13) 0.0213(3) Uani 1 1 d . .
H8 H 0.3000 0.0089 0.6901 0.026 Uiso 1 1 calc R U
C15 C 0.3650(2) 0.18263(7) 0.07665(13) 0.0216(3) Uani 1 1 d . .
H15 H 0.2770 0.1778 -0.0021 0.026 Uiso 1 1 calc R U
C7 C 0.45379(19) 0.09313(7) 0.71988(12) 0.0168(3) Uani 1 1 d . .
C2 C 0.0918(2) 0.06674(7) 0.39074(13) 0.0199(3) Uani 1 1 d . .
H2A H 0.0416 0.0960 0.3204 0.024 Uiso 1 1 calc R U
H2B H 0.0478 0.0223 0.3640 0.024 Uiso 1 1 calc R U
C16 C 0.5620(2) 0.18648(7) 0.09075(13) 0.0220(3) Uani 1 1 d . .
H16 H 0.6083 0.1845 0.0214 0.026 Uiso 1 1 calc R U
C11 C 0.7427(2) 0.08729(8) 0.88908(13) 0.0266(3) Uani 1 1 d . .
H11 H 0.8563 0.1072 0.9393 0.032 Uiso 1 1 calc R U
C9 C 0.5353(2) -0.00534(8) 0.83644(14) 0.0262(3) Uani 1 1 d . .
H9 H 0.5057 -0.0489 0.8511 0.031 Uiso 1 1 calc R U
C6 C 0.0303(2) 0.13341(8) 0.68617(14) 0.0250(3) Uani 1 1 d . .
H6A H -0.0475 0.1726 0.6609 0.038 Uiso 1 1 calc R U
H6B H 0.1316 0.1420 0.7620 0.038 Uiso 1 1 calc R U
H6C H -0.0528 0.0982 0.6989 0.038 Uiso 1 1 calc R U
C12 C 0.6194(2) 0.12202(7) 0.79474(13) 0.0210(3) Uani 1 1 d . .
H12 H 0.6483 0.1658 0.7812 0.025 Uiso 1 1 calc R U
C10 C 0.7002(2) 0.02364(8) 0.91004(14) 0.0280(3) Uani 1 1 d . .
H10 H 0.7841 -0.0001 0.9749 0.034 Uiso 1 1 calc R U

loop_
_atom_site_aniso_label
_atom_site_aniso_U_11
_atom_site_aniso_U_22
_atom_site_aniso_U_33
_atom_site_aniso_U_23
_atom_site_aniso_U_13
_atom_site_aniso_U_12
S1 0.01285(18) 0.01649(17) 0.01585(18) 0.00092(12) 0.00461(12) -0.00047(12)
O2 0.0136(5) 0.0194(5) 0.0211(5) 0.0010(4) 0.0053(4) 0.0018(4)
O1 0.0159(5) 0.0231(5) 0.0353(6) 0.0032(4) 0.0074(4) -0.0011(4)
O3 0.0218(5) 0.0222(5) 0.0211(5) -0.0030(4) 0.0054(4) -0.0063(4)
C13 0.0157(7) 0.0164(7) 0.0176(7) 0.0031(5) 0.0063(5) 0.0004(5)
N1 0.0142(6) 0.0237(6) 0.0202(6) 0.0002(5) 0.0093(5) 0.0005(5)
C18 0.0153(7) 0.0186(7) 0.0212(7) 0.0039(5) 0.0037(5) 0.0008(5)
C3 0.0216(7) 0.0168(7) 0.0199(7) 0.0003(5) 0.0097(5) 0.0026(5)
C17 0.0157(7) 0.0212(7) 0.0290(8) 0.0053(6) 0.0104(6) 0.0029(5)
C1 0.0171(7) 0.0139(6) 0.0245(7) 0.0047(5) 0.0066(5) 0.0017(5)
C14 0.0153(7) 0.0222(7) 0.0201(7) 0.0029(5) 0.0048(5) 0.0012(5)
C4 0.0129(6) 0.0195(7) 0.0158(6) 0.0032(5) 0.0054(5) 0.0031(5)
C5 0.0150(7) 0.0183(7) 0.0167(7) 0.0006(5) 0.0063(5) 0.0001(5)
C8 0.0227(7) 0.0209(7) 0.0215(7) 0.0005(5) 0.0081(6) -0.0002(6)
C15 0.0226(7) 0.0234(7) 0.0180(7) 0.0022(5) 0.0047(6) 0.0025(6)
C7 0.0171(7) 0.0208(7) 0.0147(6) 0.0005(5) 0.0077(5) 0.0023(5)
C2 0.0221(7) 0.0166(7) 0.0207(7) -0.0006(5) 0.0058(6) -0.0016(5)
C16 0.0263(8) 0.0195(7) 0.0244(8) 0.0043(6) 0.0143(6) 0.0036(6)
C11 0.0217(8) 0.0379(9) 0.0191(7) -0.0019(6) 0.0041(6) 0.0025(6)
C9 0.0346(9) 0.0216(8) 0.0259(8) 0.0053(6) 0.0140(7) 0.0049(6)
C6 0.0238(8) 0.0296(8) 0.0274(8) -0.0008(6) 0.0165(6) 0.0012(6)
C12 0.0204(7) 0.0232(7) 0.0204(7) -0.0010(5) 0.0075(6) -0.0010(6)
C10 0.0285(8) 0.0363(9) 0.0192(7) 0.0061(6) 0.0070(6) 0.0128(7)

loop_
_atom_type_symbol
_atom_type_description
_atom_type_scat_dispersion_real
_atom_type_scat_dispersion_imag
_atom_type_scat_source
C C 0.0033 0.0016 'International Tables Vol C Tables 4.2.6.8 and 6.1.1.4'
H H 0.0000 0.0000 'International Tables Vol C Tables 4.2.6.8 and 6.1.1.4'
N N 0.0061 0.0033 'International Tables Vol C Tables 4.2.6.8 and 6.1.1.4'
O O 0.0106 0.0060 'International Tables Vol C Tables 4.2.6.8 and 6.1.1.4'
S S 0.1246 0.1234 'International Tables Vol C Tables 4.2.6.8 and 6.1.1.4'

loop_
_geom_angle_atom_site_label_1
_geom_angle_atom_site_label_2
_geom_angle_atom_site_label_3
_geom_angle
O2 S1 O3 117.65(6)
O2 S1 C13 108.09(6)
O2 S1 C4 109.68(6)
O3 S1 C13 108.25(6)
O3 S1 C4 107.14(6)
C13 S1 C4 105.35(6)
C18 C13 S1 119.58(10)
C14 C13 S1 118.64(10)
C14 C13 C18 121.70(12)
C1 N1 C5 127.48(11)
C1 N1 C6 117.54(12)
C6 N1 C5 114.86(11)
C17 C18 C13 118.43(13)
C2 C3 C4 112.06(11)
C16 C17 C18 120.53(13)
O1 C1 N1 120.80(13)
O1 C1 C2 120.44(13)
N1 C1 C2 118.76(12)
C13 C14 C15 118.95(13)
C3 C4 S1 113.90(9)
C3 C4 C5 111.54(11)
C5 C4 S1 108.46(9)
N1 C5 C4 112.11(11)
N1 C5 C7 111.87(11)
C7 C5 C4 110.49(10)
C7 C8 C9 120.11(14)
C16 C15 C14 119.91(13)
C8 C7 C5 122.02(13)
C8 C7 C12 119.28(13)
C12 C7 C5 118.70(12)
C1 C2 C3 114.92(12)
C17 C16 C15 120.47(13)
C10 C11 C12 120.02(15)
C10 C9 C8 120.25(14)
C11 C12 C7 120.45(14)
C9 C10 C11 119.89(14)

loop_
_geom_bond_atom_site_label_1
_geom_bond_atom_site_label_2
_geom_bond_distance
S1 O2 1.4445(10)
S1 O3 1.4457(10)
S1 C13 1.7666(14)
S1 C4 1.8013(13)
O1 C1 1.2339(17)
C13 C18 1.3945(19)
C13 C14 1.3876(19)
N1 C1 1.3543(18)
N1 C5 1.4694(17)
N1 C6 1.4667(17)
C18 C17 1.387(2)
C3 C4 1.5231(19)
C3 C2 1.5203(19)
C17 C16 1.386(2)
C1 C2 1.5097(19)
C14 C15 1.3917(19)
C4 C5 1.5442(17)
C5 C7 1.5282(18)
C8 C7 1.391(2)
C8 C9 1.392(2)
C15 C16 1.388(2)
C7 C12 1.3912(19)
C11 C12 1.388(2)
C11 C10 1.385(2)
C9 C10 1.383(2)
